data_7025036
loop_
_publ_author_name
'Zhang, Jian'
'Wu, Tao'
'Feng, Pingyun'
'Bu, Xianhui'

_publ_section_title
;
 Hydrogen-bonded boron imidazolate frameworks.
;
_journal_issue 7
_journal_name_full 'Dalton transactions (Cambridge, England : 2003)'
_journal_page_first 1702
_journal_page_last 1704
_journal_paper_doi 10.1039/b924633a
_journal_volume 39
_journal_year 2010
_chemical_formula_sum 'C18 H27 B Li N9 O3'
_chemical_formula_weight 435.24
_chemical_name_systematic
;
?
;
_space_group_IT_number 19
_symmetry_cell_setting orthorhombic
_symmetry_space_group_name_Hall 'P 2ac 2ab'
_symmetry_space_group_name_H-M 'P 21 21 21'
_atom_sites_solution_hydrogens geom
_atom_sites_solution_primary direct
_atom_sites_solution_secondary difmap
_audit_creation_method SHELXL-97
_cell_angle_alpha 90.00
_cell_angle_beta 90.00
_cell_angle_gamma 90.00
_cell_formula_units_Z 4
_cell_length_a 7.44740(10)
_cell_length_b 10.1434(2)
_cell_length_c 30.0269(5)
_cell_measurement_reflns_used 3173
_cell_measurement_temperature 293(2)
_cell_measurement_theta_max 18.64
_cell_measurement_theta_min 2.42
_cell_volume 2268.29(7)
_computing_cell_refinement 'Bruker SMART'
_computing_data_collection 'Bruker SMART'
_computing_data_reduction 'Bruker SAINT'
_computing_molecular_graphics 'Bruker SHELXTL'
_computing_publication_material 'Bruker SHELXTL'
_computing_structure_refinement 'SHELXL-97 (Sheldrick, 1997)'
_computing_structure_solution 'SHELXS-97 (Sheldrick, 1990)'
_diffrn_ambient_temperature 293(2)
_diffrn_measured_fraction_theta_full 0.991
_diffrn_measured_fraction_theta_max 0.991
_diffrn_measurement_device_type 'CCD area detector'
_diffrn_measurement_method 'phi and omega scans'
_diffrn_radiation_monochromator graphite
_diffrn_radiation_source 'fine-focus sealed tube'
_diffrn_radiation_type MoK\a
_diffrn_radiation_wavelength 0.71073
_diffrn_reflns_av_R_equivalents 0.0491
_diffrn_reflns_av_sigmaI/netI 0.0385
_diffrn_reflns_limit_h_max 8
_diffrn_reflns_limit_h_min -8
_diffrn_reflns_limit_k_max 11
_diffrn_reflns_limit_k_min -11
_diffrn_reflns_limit_l_max 28
_diffrn_reflns_limit_l_min -35
_diffrn_reflns_number 16895
_diffrn_reflns_theta_full 25.02
_diffrn_reflns_theta_max 25.02
_diffrn_reflns_theta_min 2.12
_exptl_absorpt_coefficient_mu 0.089
_exptl_absorpt_correction_type none
_exptl_crystal_colour colorless
_exptl_crystal_density_diffrn 1.274
_exptl_crystal_density_method 'not measured'
_exptl_crystal_description prism
_exptl_crystal_F_000 920
_refine_diff_density_max 0.132
_refine_diff_density_min -0.126
_refine_diff_density_rms 0.032
_refine_ls_abs_structure_details 'Flack H D (1983), Acta Cryst. A39, 876-881'
_refine_ls_abs_structure_Flack -10(10)
_refine_ls_extinction_coef 0.0054(10)
_refine_ls_extinction_expression Fc^*^=kFc[1+0.001xFc^2^\l^3^/sin(2\q)]^-1/4^
_refine_ls_extinction_method SHELXL
_refine_ls_goodness_of_fit_ref 1.014
_refine_ls_hydrogen_treatment mixed
_refine_ls_matrix_type full
_refine_ls_number_parameters 290
_refine_ls_number_reflns 2295
_refine_ls_number_restraints 0
_refine_ls_restrained_S_all 1.014
_refine_ls_R_factor_all 0.0699
_refine_ls_R_factor_gt 0.0379
_refine_ls_shift/su_max 0.008
_refine_ls_shift/su_mean 0.001
_refine_ls_structure_factor_coef Fsqd
_refine_ls_weighting_details 'calc w=1/[\s^2^(Fo^2^)+(0.0536P)^2^+0.0000P] where P=(Fo^2^+2Fc^2^)/3'
_refine_ls_weighting_scheme calc
_refine_ls_wR_factor_gt 0.0827
_refine_ls_wR_factor_ref 0.0961
_reflns_number_gt 1629
_reflns_number_total 2295
_reflns_threshold_expression >2sigma(I)
_cod_data_source_file b924633a.txt
_cod_data_source_block 2
_cod_depositor_comments
;
The following automatic conversions were performed:

'_symmetry_cell_setting' value 'Orthorhombic' changed to
'orthorhombic' according to
/home/saulius/struct/CIF-dictionaries/cif_core.dic dictionary named
'cif_core.dic' version 2.4.2 from 2011-04-26.

Automatic conversion script
Id: cif_fix_values 1891 2012-01-12 08:04:46Z andrius 
;
_cod_original_sg_symbol_H-M P2(1)2(1)2(1)
_cod_database_code 7025036

loop_
_symmetry_equiv_pos_as_xyz
'x, y, z'
'-x+1/2, -y, z+1/2'
'-x, y+1/2, -z+1/2'
'x+1/2, -y+1/2, -z'

loop_
_atom_site_label
_atom_site_type_symbol
_atom_site_fract_x
_atom_site_fract_y
_atom_site_fract_z
_atom_site_U_iso_or_equiv
_atom_site_adp_type
_atom_site_occupancy
_atom_site_symmetry_multiplicity
_atom_site_calc_flag
_atom_site_refinement_flags
Li1 Li 0.3099(7) 0.1154(5) 0.08767(17) 0.0461(13) Uani 1 1 d .
B1 B 0.7687(5) 0.4741(3) 0.17788(11) 0.0407(9) Uani 1 1 d .
N1 N 0.1706(4) -0.0067(2) 0.03214(8) 0.0477(7) Uani 1 1 d .
N2 N 0.9396(4) 0.5045(3) 0.29480(9) 0.0619(8) Uani 1 1 d .
N3 N 0.4617(4) 0.2118(2) 0.13766(8) 0.0528(7) Uani 1 1 d .
N4 N 1.0983(4) 0.4414(3) 0.08537(9) 0.0619(8) Uani 1 1 d .
N5 N 0.6442(4) 0.5956(2) 0.17354(8) 0.0425(6) Uani 1 1 d .
N6 N 0.8648(4) 0.4708(2) 0.22369(8) 0.0439(6) Uani 1 1 d .
N7 N 0.6573(3) 0.3484(2) 0.17079(7) 0.0390(6) Uani 1 1 d .
N8 N 0.9180(3) 0.4846(2) 0.14266(8) 0.0409(6) Uani 1 1 d .
N9 N 0.5246(4) 0.7798(3) 0.14542(11) 0.0665(8) Uani 1 1 d .
C1 C 0.4690(6) -0.1053(4) 0.03871(12) 0.0755(12) Uani 1 1 d .
H1A H 0.5300 -0.1895 0.0410 0.091 Uiso 1 1 calc R
H1B H 0.5235 -0.0563 0.0145 0.091 Uiso 1 1 calc R
C2 C 0.1615(5) 0.2196(3) 0.00413(12) 0.0598(10) Uani 1 1 d .
H2A H 0.1875 0.2736 -0.0217 0.072 Uiso 1 1 calc R
H2B H 0.0382 0.2358 0.0130 0.072 Uiso 1 1 calc R
C3 C -0.0195(5) -0.0389(4) 0.09750(11) 0.0680(11) Uani 1 1 d .
H3A H -0.1433 -0.0375 0.1076 0.082 Uiso 1 1 calc R
H3B H 0.0341 -0.1218 0.1065 0.082 Uiso 1 1 calc R
C4 C -0.0121(5) -0.0252(4) 0.04792(11) 0.0649(10) Uani 1 1 d .
H4A H -0.0624 -0.1037 0.0343 0.078 Uiso 1 1 calc R
H4B H -0.0848 0.0495 0.0389 0.078 Uiso 1 1 calc R
C5 C 0.1849(5) 0.0774(3) -0.00737(10) 0.0625(10) Uani 1 1 d .
H5A H 0.0939 0.0518 -0.0288 0.075 Uiso 1 1 calc R
H5B H 0.3015 0.0647 -0.0211 0.075 Uiso 1 1 calc R
C6 C 0.2729(5) -0.1283(3) 0.02843(13) 0.0693(11) Uani 1 1 d .
H6A H 0.2612 -0.1631 -0.0015 0.083 Uiso 1 1 calc R
H6B H 0.2247 -0.1931 0.0490 0.083 Uiso 1 1 calc R
C8 C 1.0163(5) 0.3985(3) 0.23279(10) 0.0600(10) Uani 1 1 d .
H8A H 1.0778 0.3447 0.2129 0.072 Uiso 1 1 calc R
C9 C 0.9575(5) 0.4031(3) 0.10874(10) 0.0507(9) Uani 1 1 d .
H9A H 0.8922 0.3272 0.1024 0.061 Uiso 1 1 calc R
C10 C 0.4990(5) 0.6299(3) 0.19933(11) 0.0595(9) Uani 1 1 d .
H10A H 0.4561 0.5839 0.2239 0.071 Uiso 1 1 calc R
C11 C 1.0494(5) 0.5802(3) 0.14092(12) 0.0572(9) Uani 1 1 d .
H11A H 1.0626 0.6505 0.1605 0.069 Uiso 1 1 calc R
C12 C 1.1546(5) 0.5536(3) 0.10599(12) 0.0586(9) Uani 1 1 d .
H12A H 1.2521 0.6044 0.0971 0.070 Uiso 1 1 calc R
C13 C 1.0601(5) 0.4198(3) 0.27594(11) 0.0627(10) Uani 1 1 d .
H13A H 1.1576 0.3822 0.2906 0.075 Uiso 1 1 calc R
C14 C 0.4300(5) 0.7422(3) 0.18259(13) 0.0670(11) Uani 1 1 d .
H14A H 0.3326 0.7876 0.1944 0.080 Uiso 1 1 calc R
C15 C 0.6888(5) 0.2231(3) 0.18613(10) 0.0500(9) Uani 1 1 d .
H15A H 0.7760 0.1985 0.2067 0.060 Uiso 1 1 calc R
C16 C 0.6500(5) 0.6889(3) 0.14164(11) 0.0526(9) Uani 1 1 d .
H16A H 0.7350 0.6891 0.1190 0.063 Uiso 1 1 calc R
C17 C 0.5710(5) 0.1424(3) 0.16607(10) 0.0533(9) Uani 1 1 d .
H17A H 0.5643 0.0519 0.1708 0.064 Uiso 1 1 calc R
C18 C 0.8266(5) 0.5326(3) 0.26240(10) 0.0520(9) Uani 1 1 d .
H18A H 0.7297 0.5896 0.2659 0.062 Uiso 1 1 calc R
C19 C 0.5188(4) 0.3336(3) 0.14190(10) 0.0503(9) Uani 1 1 d .
H19A H 0.4685 0.4038 0.1264 0.060 Uiso 1 1 calc R
O1 O 0.4909(3) -0.0348(2) 0.07883(8) 0.0679(7) Uani 1 1 d .
H1O H 0.4953 -0.0867 0.0997 0.081 Uiso 1 1 calc R
O2 O 0.2785(3) 0.2538(2) 0.03934(6) 0.0503(6) Uani 1 1 d .
H2O H 0.2457 0.3236 0.0505 0.060 Uiso 1 1 calc R
O3 O 0.0767(3) 0.0683(2) 0.11651(7) 0.0604(7) Uani 1 1 d .
H3O H 0.0658 0.0665 0.1437 0.072 Uiso 1 1 calc R

loop_
_atom_site_aniso_label
_atom_site_aniso_U_11
_atom_site_aniso_U_22
_atom_site_aniso_U_33
_atom_site_aniso_U_23
_atom_site_aniso_U_13
_atom_site_aniso_U_12
Li1 0.042(3) 0.046(3) 0.051(3) -0.004(2) -0.001(3) -0.007(2)
B1 0.044(2) 0.0355(18) 0.042(2) -0.0065(16) -0.0064(18) 0.0000(17)
N1 0.0463(18) 0.0508(16) 0.0458(16) -0.0049(13) -0.0007(13) -0.0016(14)
N2 0.063(2) 0.078(2) 0.0451(15) -0.0048(15) -0.0114(17) -0.0057(18)
N3 0.0516(17) 0.0427(15) 0.0640(17) -0.0011(14) -0.0170(16) -0.0043(14)
N4 0.067(2) 0.063(2) 0.0562(18) -0.0026(15) 0.0106(17) 0.0049(17)
N5 0.0446(16) 0.0370(14) 0.0460(15) -0.0017(13) -0.0035(13) 0.0045(13)
N6 0.0481(17) 0.0413(13) 0.0422(14) -0.0067(12) -0.0080(13) 0.0015(14)
N7 0.0424(16) 0.0345(13) 0.0400(14) -0.0008(11) -0.0081(13) 0.0026(12)
N8 0.0430(15) 0.0379(13) 0.0420(14) -0.0060(12) -0.0046(13) 0.0005(12)
N9 0.062(2) 0.0459(16) 0.091(2) 0.0007(17) -0.012(2) 0.0098(16)
C1 0.074(3) 0.072(2) 0.081(3) -0.021(2) -0.008(2) 0.026(2)
C2 0.056(2) 0.067(2) 0.057(2) 0.0062(18) -0.006(2) -0.004(2)
C3 0.064(2) 0.077(2) 0.063(2) 0.002(2) 0.004(2) -0.026(2)
C4 0.055(2) 0.081(2) 0.059(2) -0.0128(19) -0.003(2) -0.019(2)
C5 0.068(2) 0.077(3) 0.0421(19) -0.0002(18) -0.0069(18) -0.005(2)
C6 0.083(3) 0.053(2) 0.072(2) -0.0218(19) -0.014(2) 0.004(2)
C8 0.058(2) 0.063(2) 0.059(2) -0.0116(18) -0.0150(19) 0.017(2)
C9 0.059(2) 0.0452(18) 0.0476(19) -0.0040(17) -0.0037(19) 0.0004(18)
C10 0.056(2) 0.063(2) 0.060(2) -0.0040(18) 0.001(2) 0.014(2)
C11 0.050(2) 0.0455(19) 0.076(2) -0.0087(19) 0.002(2) -0.0048(18)
C12 0.047(2) 0.054(2) 0.075(2) 0.0090(19) 0.007(2) 0.0040(19)
C13 0.063(2) 0.066(2) 0.060(2) 0.0017(19) -0.029(2) -0.002(2)
C14 0.054(2) 0.057(2) 0.090(3) -0.026(2) -0.010(2) 0.012(2)
C15 0.057(2) 0.0429(18) 0.0503(19) 0.0067(15) -0.0143(18) -0.0005(17)
C16 0.052(2) 0.0424(18) 0.064(2) 0.0035(17) 0.0005(19) 0.0020(17)
C17 0.066(2) 0.0397(17) 0.054(2) -0.0004(16) -0.0082(19) -0.0083(18)
C18 0.052(2) 0.0550(19) 0.049(2) -0.0102(17) -0.0003(18) -0.0028(19)
C19 0.051(2) 0.0380(18) 0.062(2) 0.0044(16) -0.0236(19) 0.0009(16)
O1 0.0716(16) 0.0569(13) 0.0751(15) -0.0102(13) -0.0223(14) 0.0158(14)
O2 0.0462(14) 0.0524(13) 0.0523(13) -0.0058(11) 0.0003(12) 0.0032(11)
O3 0.0659(16) 0.0726(15) 0.0426(12) -0.0037(11) 0.0037(12) -0.0199(14)

loop_
_atom_type_symbol
_atom_type_description
_atom_type_scat_dispersion_real
_atom_type_scat_dispersion_imag
_atom_type_scat_source
C C 0.0033 0.0000 'International Tables Vol C Tables 4.2.6.8 and 6.1.1.4'
H H 0.0000 0.0000 'International Tables Vol C Tables 4.2.6.8 and 6.1.1.4'
Li Li -0.0003 0.0000 'International Tables Vol C Tables 4.2.6.8 and 6.1.1.4'
B B 0.0013 0.0000 'International Tables Vol C Tables 4.2.6.8 and 6.1.1.4'
N N 0.0061 0.0000 'International Tables Vol C Tables 4.2.6.8 and 6.1.1.4'
O O 0.0106 0.0000 'International Tables Vol C Tables 4.2.6.8 and 6.1.1.4'

loop_
_geom_angle_atom_site_label_1
_geom_angle_atom_site_label_2
_geom_angle_atom_site_label_3
_geom_angle
O3 Li1 O2 112.0(3)
O3 Li1 O1 116.7(3)
O2 Li1 O1 119.7(3)
O3 Li1 N3 105.5(2)
O2 Li1 N3 104.4(2)
O1 Li1 N3 94.8(2)
O3 Li1 N1 78.19(19)
O2 Li1 N1 78.70(18)
O1 Li1 N1 78.74(19)
N3 Li1 N1 173.5(3)
N7 B1 N8 110.7(2)
N7 B1 N5 109.0(2)
N8 B1 N5 108.6(2)
N7 B1 N6 110.8(2)
N8 B1 N6 106.1(2)
N5 B1 N6 111.6(2)
C6 N1 C4 113.9(3)
C6 N1 C5 113.2(3)
C4 N1 C5 114.0(3)
C6 N1 Li1 105.9(2)
C4 N1 Li1 104.7(2)
C5 N1 Li1 103.8(2)
C18 N2 C13 104.5(3)
C19 N3 C17 103.3(3)
C19 N3 Li1 132.5(3)
C17 N3 Li1 121.3(2)
C9 N4 C12 104.4(3)
C16 N5 C10 104.3(3)
C16 N5 B1 126.9(3)
C10 N5 B1 128.7(3)
C18 N6 C8 104.5(3)
C18 N6 B1 131.0(3)
C8 N6 B1 124.5(3)
C19 N7 C15 104.0(2)
C19 N7 B1 126.2(2)
C15 N7 B1 129.0(2)
C9 N8 C11 104.4(3)
C9 N8 B1 129.5(3)
C11 N8 B1 126.0(3)
C16 N9 C14 103.8(3)
O1 C1 C6 111.4(3)
O1 C1 H1A 109.4
C6 C1 H1A 109.4
O1 C1 H1B 109.4
C6 C1 H1B 109.4
H1A C1 H1B 108.0
O2 C2 C5 109.8(3)
O2 C2 H2A 109.7
C5 C2 H2A 109.7
O2 C2 H2B 109.7
C5 C2 H2B 109.7
H2A C2 H2B 108.2
O3 C3 C4 108.1(3)
O3 C3 H3A 110.1
C4 C3 H3A 110.1
O3 C3 H3B 110.1
C4 C3 H3B 110.1
H3A C3 H3B 108.4
N1 C4 C3 111.8(3)
N1 C4 H4A 109.3
C3 C4 H4A 109.3
N1 C4 H4B 109.3
C3 C4 H4B 109.3
H4A C4 H4B 107.9
N1 C5 C2 111.5(3)
N1 C5 H5A 109.3
C2 C5 H5A 109.3
N1 C5 H5B 109.3
C2 C5 H5B 109.3
H5A C5 H5B 108.0
N1 C6 C1 111.1(3)
N1 C6 H6A 109.4
C1 C6 H6A 109.4
N1 C6 H6B 109.4
C1 C6 H6B 109.4
H6A C6 H6B 108.0
C13 C8 N6 107.7(3)
C13 C8 H8A 126.2
N6 C8 H8A 126.2
N4 C9 N8 113.3(3)
N4 C9 H9A 123.4
N8 C9 H9A 123.4
C14 C10 N5 107.7(3)
C14 C10 H10A 126.2
N5 C10 H10A 126.2
C12 C11 N8 107.7(3)
C12 C11 H11A 126.1
N8 C11 H11A 126.1
C11 C12 N4 110.2(3)
C11 C12 H12A 124.9
N4 C12 H12A 124.9
C8 C13 N2 109.8(3)
C8 C13 H13A 125.1
N2 C13 H13A 125.1
C10 C14 N9 110.0(3)
C10 C14 H14A 125.0
N9 C14 H14A 125.0
C17 C15 N7 107.6(3)
C17 C15 H15A 126.2
N7 C15 H15A 126.2
N9 C16 N5 114.1(3)
N9 C16 H16A 123.0
N5 C16 H16A 123.0
C15 C17 N3 110.7(3)
C15 C17 H17A 124.6
N3 C17 H17A 124.6
N2 C18 N6 113.6(3)
N2 C18 H18A 123.2
N6 C18 H18A 123.2
N3 C19 N7 114.3(3)
N3 C19 H19A 122.8
N7 C19 H19A 122.8
C1 O1 Li1 114.3(2)
C1 O1 H1O 109.5
Li1 O1 H1O 113.8
C2 O2 Li1 115.8(2)
C2 O2 H2O 109.5
Li1 O2 H2O 109.8
C3 O3 Li1 116.5(2)
C3 O3 H3O 109.5
Li1 O3 H3O 121.5

loop_
_geom_bond_atom_site_label_1
_geom_bond_atom_site_label_2
_geom_bond_distance
Li1 O3 1.999(5)
Li1 O2 2.033(5)
Li1 O1 2.051(6)
Li1 N3 2.118(5)
Li1 N1 2.321(5)
B1 N7 1.536(4)
B1 N8 1.538(4)
B1 N5 1.548(4)
B1 N6 1.551(4)
N1 C6 1.455(4)
N1 C4 1.453(4)
N1 C5 1.465(4)
N2 C18 1.318(4)
N2 C13 1.366(4)
N3 C19 1.313(4)
N3 C17 1.373(4)
N4 C9 1.320(4)
N4 C12 1.361(4)
N5 C16 1.347(4)
N5 C10 1.375(4)
N6 C18 1.351(4)
N6 C8 1.373(4)
N7 C19 1.356(4)
N7 C15 1.372(4)
N8 C9 1.345(4)
N8 C11 1.378(4)
N9 C16 1.317(4)
N9 C14 1.374(5)
C1 O1 1.411(4)
C1 C6 1.510(6)
C1 H1A 0.9700
C1 H1B 0.9700
C2 O2 1.413(4)
C2 C5 1.493(5)
C2 H2A 0.9700
C2 H2B 0.9700
C3 O3 1.421(4)
C3 C4 1.496(5)
C3 H3A 0.9700
C3 H3B 0.9700
C4 H4A 0.9700
C4 H4B 0.9700
C5 H5A 0.9700
C5 H5B 0.9700
C6 H6A 0.9700
C6 H6B 0.9700
C8 C13 1.354(4)
C8 H8A 0.9300
C9 H9A 0.9300
C10 C14 1.347(4)
C10 H10A 0.9300
C11 C12 1.336(5)
C11 H11A 0.9300
C12 H12A 0.9300
C13 H13A 0.9300
C14 H14A 0.9300
C15 C17 1.343(4)
C15 H15A 0.9300
C16 H16A 0.9300
C17 H17A 0.9300
C18 H18A 0.9300
C19 H19A 0.9300
O1 H1O 0.8200
O2 H2O 0.8200
O3 H3O 0.8200

loop_
_geom_hbond_atom_site_label_D
_geom_hbond_atom_site_label_H
_geom_hbond_atom_site_label_A
_geom_hbond_distance_DH
_geom_hbond_distance_HA
_geom_hbond_distance_DA
_geom_hbond_angle_DHA
_geom_hbond_site_symmetry_A
O1 H1O N9 0.82 1.94 2.756(4) 173.8 1_545
O2 H2O N4 0.82 1.93 2.708(3) 157.6 1_455
O3 H3O N2 0.82 1.95 2.743(3) 161.9 3_645
